data_2012825
loop_
_publ_author_name
'Abdul Ajees, A.'
'Palani, N.'
'Balasubramanian, K. K.'

_publ_section_title
;2-(<i>exo</i>-Tricyclo[5.2.1.0^2,6^]deca-4,8-dien-3-<i>endo</i>-yl)acetaldehyde
 2,4-dinitrophenylhydrazone
;
_journal_issue 7
_journal_name_full 'Acta Crystallographica Section C'
_journal_page_first o433
_journal_page_last o435
_journal_paper_doi 10.1107/S010827010200968X
_journal_volume 58
_journal_year 2002
_chemical_formula_moiety 'C18 H18 N4 O4'
_chemical_formula_sum 'C18 H18 N4 O4'
_chemical_formula_weight 354.36
_chemical_name_common
;
exo-Tricyclo[5.2.1.0^2,6^]deca-4,8-dienyl-3-endoacetaldehyde
2,4-dinitrophenylhydrazone
;
_chemical_name_systematic
;
2-(exo-Tricyclo[5.2.1.0^2,6^]deca-4,8-dien-3-endo-yl)acetaldehyde
2,4-dinitrophenylhydrazone
;
_space_group_IT_number 14
_symmetry_cell_setting monoclinic
_symmetry_space_group_name_Hall '-P 2ybc'
_symmetry_space_group_name_H-M 'P 1 21/c 1'
_atom_sites_solution_hydrogens geom
_atom_sites_solution_primary direct
_atom_sites_solution_secondary difmap
_audit_creation_method SHELXL97
_cell_angle_alpha 90
_cell_angle_beta 105.020(10)
_cell_angle_gamma 90
_cell_formula_units_Z 4
_cell_length_a 6.4120(10)
_cell_length_b 14.569(2)
_cell_length_c 19.144(3)
_cell_measurement_reflns_used 25
_cell_measurement_temperature 293(2)
_cell_measurement_theta_max 30
_cell_measurement_theta_min 14
_cell_volume 1727.3(5)
_computing_cell_refinement 'CAD-4 SDP (Frenz, 1978)'
_computing_data_collection 'CAD-4 Software (Enraf-Nonius, 1989)'
_computing_data_reduction 'CAD-4 Software'
_computing_molecular_graphics 'ZORTEP (Zsolnai, 1997)'
_computing_publication_material 'PARST97 (Nardelli, 1995)'
_computing_structure_refinement 'SHELXL97 (Sheldrick, 1997)'
_computing_structure_solution 'SHELXS97 (Sheldrick, 1997)'
_diffrn_ambient_temperature 293(2)
_diffrn_measured_fraction_theta_full 0.938
_diffrn_measured_fraction_theta_max 0.938
_diffrn_measurement_device_type 'Enraf-Nonius CAD-4'
_diffrn_measurement_method \w/2\q
_diffrn_radiation_monochromator graphite
_diffrn_radiation_source 'fine-focus sealed tube'
_diffrn_radiation_type CuK\a
_diffrn_radiation_wavelength 1.5418
_diffrn_reflns_av_R_equivalents 0.044
_diffrn_reflns_av_sigmaI/netI 0.036
_diffrn_reflns_limit_h_max 7
_diffrn_reflns_limit_h_min -7
_diffrn_reflns_limit_k_max 17
_diffrn_reflns_limit_k_min 0
_diffrn_reflns_limit_l_max 23
_diffrn_reflns_limit_l_min -7
_diffrn_reflns_number 3300
_diffrn_reflns_theta_full 71.86
_diffrn_reflns_theta_max 69.91
_diffrn_reflns_theta_min 3.86
_diffrn_standards_decay_% <1
_diffrn_standards_interval_time 120
_diffrn_standards_number 3
_exptl_absorpt_coefficient_mu 0.819
_exptl_absorpt_correction_T_max 0.899
_exptl_absorpt_correction_T_min 0.880
_exptl_absorpt_correction_type '\y scan'
_exptl_absorpt_process_details '(North et al., 1968)'
_exptl_crystal_colour yellow
_exptl_crystal_density_diffrn 1.363
_exptl_crystal_density_meas ?
_exptl_crystal_density_method 'not measured'
_exptl_crystal_description needle
_exptl_crystal_F_000 744
_exptl_crystal_size_max 0.30
_exptl_crystal_size_mid 0.25
_exptl_crystal_size_min 0.13
_refine_diff_density_max 0.36
_refine_diff_density_min -0.27
_refine_ls_extinction_coef 0.0047(8)
_refine_ls_extinction_expression Fc^*^=kFc[1+0.001xFc^2^\l^3^/sin(2\q)]^-1/4^
_refine_ls_extinction_method 'SHELXL97 (Sheldrick, 1997)'
_refine_ls_goodness_of_fit_ref 1.024
_refine_ls_hydrogen_treatment constr
_refine_ls_matrix_type full
_refine_ls_number_parameters 236
_refine_ls_number_reflns 3306
_refine_ls_number_restraints 0
_refine_ls_restrained_S_all 1.024
_refine_ls_R_factor_all 0.112
_refine_ls_R_factor_gt 0.067
_refine_ls_shift/su_max <0.001
_refine_ls_shift/su_mean 0.000
_refine_ls_structure_factor_coef Fsqd
_refine_ls_weighting_details 'calc w = 1/[\s^2^(Fo^2^)+(0.1180P)^2^+0.5657P] where P=(Fo^2^+2Fc^2^)/3'
_refine_ls_weighting_scheme calc
_refine_ls_wR_factor_gt 0.183
_refine_ls_wR_factor_ref 0.214
_reflns_number_gt 1973
_reflns_number_total 3206
_reflns_threshold_expression I>2\s(I)
_cod_data_source_file na1574.cif
_cod_data_source_block III
_cod_depositor_comments
;
The following automatic conversions were performed:
'_symmetry_cell_setting' value 'Monoclinic' changed to 'monoclinic'
according to '/home/saulius/struct/CIF-dictionaries/cif_core.dic'
dictionary named 'cif_core.dic' version 2.4.1 from 2010-06-29.

Automatic conversion script
Id: cif_fix_enum 1527 2010-12-29 10:47:43Z saulius 

The following automatic conversions were performed:

'_symmetry_cell_setting' value 'Monoclinic' changed to 'monoclinic'
according to /home/saulius/struct/CIF-dictionaries/cif_core.dic
dictionary named 'cif_core.dic' version 2.4.1 from 2010-06-29.

Automatic conversion script
Id: cif_fix_values 1715 2011-07-08 13:25:40Z adriana 

The following automatic conversions were performed:

'_exptl_crystal_density_meas' value 'none' was changed to '?' - the
value is perceived as not measured.

Automatic conversion script
Id: cif_fix_values 3008 2015-01-20 13:52:24Z robertas 
;
_cod_original_cell_volume 1727.4(4)
_cod_original_sg_symbol_H-M 'P 21/c'
_cod_database_code 2012825
_cod_database_fobs_code 2012825

loop_
_symmetry_equiv_pos_as_xyz
'x, y, z'
'-x, y+1/2, -z+1/2'
'-x, -y, -z'
'x, -y-1/2, z-1/2'

loop_
_atom_site_label
_atom_site_fract_x
_atom_site_fract_y
_atom_site_fract_z
_atom_site_U_iso_or_equiv
_atom_site_adp_type
_atom_site_calc_flag
_atom_site_refinement_flags
_atom_site_occupancy
_atom_site_disorder_assembly
_atom_site_disorder_group
_atom_site_type_symbol
C1 0.6104(6) 0.4045(2) 0.80733(19) 0.0669(9) Uani d . 1 . . C
H1 0.4929 0.3768 0.7701 0.080 Uiso calc R 1 . . H
C2 0.6054(5) 0.5101(2) 0.81235(15) 0.0521(8) Uani d . 1 . . C
H2 0.6644 0.5378 0.7749 0.063 Uiso calc R 1 . . H
C3 0.3893(6) 0.5550(2) 0.81260(16) 0.0593(8) Uani d . 1 . . C
H3 0.2764 0.5079 0.8032 0.071 Uiso calc R 1 . . H
C4 0.4250(7) 0.5889(3) 0.88937(19) 0.0729(10) Uani d . 1 . . C
H4 0.3175 0.6168 0.9065 0.087 Uiso calc R 1 . . H
C5 0.6173(8) 0.5757(3) 0.92880(19) 0.0753(11) Uani d . 1 . . C
H5 0.6630 0.5941 0.9769 0.090 Uiso calc R 1 . . H
C6 0.7626(6) 0.5273(2) 0.88977(18) 0.0619(9) Uani d . 1 . . C
H6 0.8880 0.5646 0.8876 0.074 Uiso calc R 1 . . H
C7 0.8262(6) 0.4296(2) 0.91670(18) 0.0620(9) Uani d . 1 . . C
H7 0.8880 0.4228 0.9689 0.074 Uiso calc R 1 . . H
C8 0.9605(7) 0.3925(3) 0.8689(2) 0.0775(11) Uani d . 1 . . C
H8 1.1084 0.3815 0.8830 0.093 Uiso calc R 1 . . H
C9 0.8331(7) 0.3787(3) 0.8044(2) 0.0728(10) Uani d . 1 . . C
H9 0.8737 0.3568 0.7642 0.087 Uiso calc R 1 . . H
C10 0.6200(6) 0.3770(2) 0.8851(2) 0.0689(10) Uani d . 1 . . C
H10A 0.4984 0.3999 0.9014 0.083 Uiso calc R 1 . . H
H10B 0.6360 0.3114 0.8932 0.083 Uiso calc R 1 . . H
C11 0.3191(6) 0.6332(3) 0.75893(17) 0.0676(10) Uani d . 1 . . C
H11A 0.1902 0.6612 0.7671 0.081 Uiso calc R 1 . . H
H11B 0.4317 0.6795 0.7683 0.081 Uiso calc R 1 . . H
C12 0.2736(6) 0.6049(2) 0.68187(16) 0.0600(8) Uani d . 1 . . C
H12 0.1549 0.5680 0.6617 0.072 Uiso calc R 1 . . H
N13 0.3959(4) 0.63098(18) 0.64402(13) 0.0557(7) Uani d . 1 . . N
N14 0.3403(4) 0.60320(17) 0.57229(13) 0.0533(6) Uani d . 1 . . N
H14 0.2264 0.5707 0.5554 0.064 Uiso calc R 1 . . H
C15 0.4681(5) 0.62800(19) 0.52941(16) 0.0489(7) Uani d . 1 . . C
C16 0.4255(5) 0.60559(19) 0.45516(15) 0.0463(7) Uani d . 1 . . C
C17 0.5593(5) 0.6339(2) 0.41305(18) 0.0542(8) Uani d . 1 . . C
H17 0.5265 0.6195 0.3641 0.065 Uiso calc R 1 . . H
C18 0.7404(5) 0.6834(2) 0.44444(19) 0.0569(8) Uani d . 1 . . C
C19 0.7918(5) 0.7056(2) 0.5171(2) 0.0622(9) Uani d . 1 . . C
H19 0.9163 0.7390 0.5375 0.075 Uiso calc R 1 . . H
C20 0.6591(5) 0.6784(2) 0.55892(18) 0.0573(8) Uani d . 1 . . C
H20 0.6955 0.6934 0.6078 0.069 Uiso calc R 1 . . H
N21 0.2393(4) 0.55250(18) 0.41859(13) 0.0521(6) Uani d . 1 . . N
O22 0.1074(4) 0.52992(16) 0.45252(11) 0.0609(6) Uani d . 1 . . O
O23 0.2178(4) 0.52949(19) 0.35571(12) 0.0768(8) Uani d . 1 . . O
N24 0.8798(5) 0.7136(2) 0.3998(2) 0.0744(9) Uani d . 1 . . N
O25 0.8277(5) 0.6973(3) 0.33548(19) 0.1089(11) Uani d . 1 . . O
O26 1.0456(5) 0.75424(19) 0.42982(18) 0.0915(9) Uani d . 1 . . O

loop_
_atom_site_aniso_label
_atom_site_aniso_U_11
_atom_site_aniso_U_22
_atom_site_aniso_U_33
_atom_site_aniso_U_12
_atom_site_aniso_U_13
_atom_site_aniso_U_23
C1 0.073(2) 0.060(2) 0.064(2) -0.0031(17) 0.0114(17) -0.0136(16)
C2 0.066(2) 0.0511(17) 0.0388(14) 0.0007(14) 0.0125(13) 0.0024(12)
C3 0.063(2) 0.0632(19) 0.0512(17) 0.0058(16) 0.0139(15) -0.0014(15)
C4 0.084(3) 0.081(3) 0.060(2) 0.013(2) 0.030(2) -0.0063(18)
C5 0.113(3) 0.061(2) 0.0479(18) 0.002(2) 0.013(2) -0.0080(15)
C6 0.065(2) 0.0561(19) 0.0575(18) -0.0121(16) 0.0042(15) 0.0021(15)
C7 0.061(2) 0.067(2) 0.0526(17) -0.0045(17) 0.0065(15) 0.0127(15)
C8 0.070(2) 0.076(2) 0.088(3) 0.015(2) 0.023(2) 0.027(2)
C9 0.082(3) 0.065(2) 0.077(2) 0.0220(19) 0.030(2) 0.0078(18)
C10 0.073(2) 0.0535(19) 0.085(2) -0.0070(17) 0.0287(19) 0.0051(18)
C11 0.082(3) 0.065(2) 0.0563(19) 0.0165(18) 0.0192(17) 0.0021(16)
C12 0.063(2) 0.061(2) 0.0514(17) 0.0072(16) 0.0075(15) 0.0077(15)
N13 0.0627(17) 0.0537(15) 0.0486(14) 0.0048(12) 0.0108(12) -0.0004(11)
N14 0.0559(16) 0.0541(15) 0.0485(13) 0.0003(12) 0.0111(11) -0.0005(11)
C15 0.0494(17) 0.0391(15) 0.0570(17) 0.0062(12) 0.0120(13) 0.0039(12)
C16 0.0442(16) 0.0408(15) 0.0531(16) 0.0007(12) 0.0110(13) 0.0020(12)
C17 0.0498(18) 0.0493(16) 0.0653(19) 0.0040(14) 0.0184(15) 0.0037(14)
C18 0.0505(19) 0.0454(16) 0.080(2) 0.0013(13) 0.0265(16) 0.0033(15)
C19 0.0499(19) 0.0461(17) 0.089(2) -0.0030(14) 0.0158(17) -0.0051(16)
C20 0.0563(19) 0.0469(16) 0.0648(19) 0.0013(14) 0.0086(15) -0.0061(14)
N21 0.0500(15) 0.0536(15) 0.0516(14) -0.0024(11) 0.0110(11) 0.0038(11)
O22 0.0562(13) 0.0673(14) 0.0612(13) -0.0153(11) 0.0188(10) 0.0003(10)
O23 0.0778(17) 0.101(2) 0.0517(13) -0.0260(15) 0.0172(11) -0.0112(13)
N24 0.0575(19) 0.0648(18) 0.109(3) -0.0027(15) 0.0356(18) 0.0114(18)
O25 0.094(2) 0.147(3) 0.099(2) -0.031(2) 0.0501(19) 0.004(2)
O26 0.0628(17) 0.0729(17) 0.144(3) -0.0125(14) 0.0364(17) 0.0116(17)

loop_
_atom_type_symbol
_atom_type_description
_atom_type_scat_dispersion_real
_atom_type_scat_dispersion_imag
_atom_type_scat_source
C C 0.0181 0.0091 'International Tables Vol C Tables 4.2.6.8 and 6.1.1.4'
H H 0.0000 0.0000 'International Tables Vol C Tables 4.2.6.8 and 6.1.1.4'
N N 0.0311 0.0180 'International Tables Vol C Tables 4.2.6.8 and 6.1.1.4'
O O 0.0492 0.0322 'International Tables Vol C Tables 4.2.6.8 and 6.1.1.4'

loop_
_geom_angle_atom_site_label_1
_geom_angle_atom_site_label_2
_geom_angle_atom_site_label_3
_geom_angle
C9 C1 C10 100.0(3)
C9 C1 C2 106.8(3)
C10 C1 C2 101.4(3)
C9 C1 H1 115.6
C10 C1 H1 115.6
C2 C1 H1 115.6
C3 C2 C1 117.3(3)
C3 C2 C6 106.6(2)
C1 C2 C6 101.5(3)
C3 C2 H2 110.3
C1 C2 H2 110.3
C6 C2 H2 110.3
C4 C3 C11 110.8(3)
C4 C3 C2 103.5(3)
C11 C3 C2 115.3(3)
C4 C3 H3 109.0
C11 C3 H3 109.0
C2 C3 H3 109.0
C5 C4 C3 113.8(3)
C5 C4 H4 123.1
C3 C4 H4 123.1
C4 C5 C6 113.6(3)
C4 C5 H5 123.2
C6 C5 H5 123.2
C5 C6 C7 114.3(3)
C5 C6 C2 102.3(3)
C7 C6 C2 102.5(2)
C5 C6 H6 112.3
C7 C6 H6 112.3
C2 C6 H6 112.3
C8 C7 C10 98.9(3)
C8 C7 C6 105.8(3)
C10 C7 C6 101.9(3)
C8 C7 H7 116.0
C10 C7 H7 116.0
C6 C7 H7 116.0
C9 C8 C7 108.2(3)
C9 C8 H8 125.9
C7 C8 H8 125.9
C8 C9 C1 107.2(3)
C8 C9 H9 126.4
C1 C9 H9 126.4
C7 C10 C1 93.9(3)
C7 C10 H10A 112.9
C1 C10 H10A 112.9
C7 C10 H10B 112.9
C1 C10 H10B 112.9
H10A C10 H10B 110.4
C12 C11 C3 114.2(3)
C12 C11 H11A 108.7
C3 C11 H11A 108.7
C12 C11 H11B 108.7
C3 C11 H11B 108.7
H11A C11 H11B 107.6
N13 C12 C11 119.9(3)
N13 C12 H12 120.1
C11 C12 H12 120.1
C12 N13 N14 116.4(3)
C15 N14 N13 118.9(3)
C15 N14 H14 120.5
N13 N14 H14 120.5
N14 C15 C16 124.0(3)
N14 C15 C20 119.7(3)
C16 C15 C20 116.3(3)
C17 C16 C15 122.0(3)
C17 C16 N21 115.9(3)
C15 C16 N21 122.1(3)
C18 C17 C16 119.0(3)
C18 C17 H17 120.5
C16 C17 H17 120.5
C17 C18 C19 121.3(3)
C17 C18 N24 118.8(3)
C19 C18 N24 119.9(3)
C20 C19 C18 119.9(3)
C20 C19 H19 120.1
C18 C19 H19 120.1
C19 C20 C15 121.5(3)
C19 C20 H20 119.3
C15 C20 H20 119.3
O23 N21 O22 121.7(3)
O23 N21 C16 119.5(3)
O22 N21 C16 118.7(2)
O25 N24 O26 123.4(3)
O25 N24 C18 119.2(3)
O26 N24 C18 117.4(4)

loop_
_geom_bond_atom_site_label_1
_geom_bond_atom_site_label_2
_geom_bond_site_symmetry_2
_geom_bond_distance
_geom_bond_publ_flag
C1 C9 . 1.492(5) ?
C1 C10 . 1.527(5) ?
C1 C2 . 1.542(5) ?
C1 H1 . 0.9800 ?
C2 C3 . 1.534(4) ?
C2 C6 . 1.582(4) ?
C2 H2 . 0.9800 ?
C3 C4 . 1.511(4) ?
C3 C11 . 1.522(4) ?
C3 H3 . 0.9800 ?
C4 C5 . 1.283(5) ?
C4 H4 . 0.9300 ?
C5 C6 . 1.511(5) ?
C5 H5 . 0.9300 ?
C6 C7 . 1.533(5) ?
C6 H6 . 0.9800 ?
C7 C8 . 1.509(5) ?
C7 C10 . 1.512(5) ?
C7 H7 . 0.9800 ?
C8 C9 . 1.309(5) ?
C8 H8 . 0.9300 ?
C9 H9 . 0.9300 ?
C10 H10A . 0.9700 ?
C10 H10B . 0.9700 ?
C11 C12 . 1.486(4) ?
C11 H11A . 0.9700 ?
C11 H11B . 0.9700 ?
C12 N13 . 1.256(4) ?
C12 H12 . 0.9300 ?
N13 N14 . 1.387(3) ?
N14 C15 . 1.351(4) ?
N14 H14 . 0.8600 ?
C15 C16 . 1.414(4) ?
C15 C20 . 1.415(4) ?
C16 C17 . 1.384(4) ?
C16 N21 . 1.442(4) ?
C17 C18 . 1.367(5) ?
C17 H17 . 0.9300 ?
C18 C19 . 1.382(5) ?
C18 N24 . 1.456(4) ?
C19 C20 . 1.369(5) ?
C19 H19 . 0.9300 ?
C20 H20 . 0.9300 ?
N21 O23 . 1.222(3) ?
N21 O22 . 1.237(3) ?
N24 O25 . 1.212(4) ?
N24 O26 . 1.223(4) ?

loop_
_geom_hbond_atom_site_label_D
_geom_hbond_atom_site_label_H
_geom_hbond_atom_site_label_A
_geom_hbond_site_symmetry_A
_geom_hbond_distance_DH
_geom_hbond_distance_HA
_geom_hbond_distance_DA
_geom_hbond_angle_DHA
N14 H14 O22 . 0.86 2.01 2.618(3) 127
N14 H14 O22 3_566 0.86 2.57 3.395(4) 162

loop_
_geom_torsion_atom_site_label_1
_geom_torsion_atom_site_label_2
_geom_torsion_atom_site_label_3
_geom_torsion_atom_site_label_4
_geom_torsion
C9 C1 C2 C3 177.3(3)
C10 C1 C2 C3 -78.5(3)
C9 C1 C2 C6 -67.0(3)
C10 C1 C2 C6 37.2(3)
C1 C2 C3 C4 108.9(3)
C6 C2 C3 C4 -3.9(3)
C1 C2 C3 C11 -130.0(3)
C6 C2 C3 C11 117.2(3)
C11 C3 C4 C5 -120.7(4)
C2 C3 C4 C5 3.4(4)
C3 C4 C5 C6 -1.2(5)
C4 C5 C6 C7 -111.3(4)
C4 C5 C6 C2 -1.4(4)
C3 C2 C6 C5 3.3(3)
C1 C2 C6 C5 -120.0(3)
C3 C2 C6 C7 121.9(3)
C1 C2 C6 C7 -1.4(3)
C5 C6 C7 C8 177.4(3)
C2 C6 C7 C8 67.6(3)
C5 C6 C7 C10 74.5(3)
C2 C6 C7 C10 -35.3(3)
C10 C7 C8 C9 34.7(4)
C6 C7 C8 C9 -70.5(4)
C7 C8 C9 C1 -0.9(4)
C10 C1 C9 C8 -33.0(4)
C2 C1 C9 C8 72.2(4)
C8 C7 C10 C1 -50.9(3)
C6 C7 C10 C1 57.5(3)
C9 C1 C10 C7 51.2(3)
C2 C1 C10 C7 -58.3(3)
C4 C3 C11 C12 -178.1(3)
C2 C3 C11 C12 64.8(4)
C3 C11 C12 N13 -111.6(4)
C11 C12 N13 N14 -178.8(3)
C12 N13 N14 C15 -178.9(3)
N13 N14 C15 C16 -178.5(3)
N13 N14 C15 C20 2.4(4)
N14 C15 C16 C17 178.8(3)
C20 C15 C16 C17 -2.1(4)
N14 C15 C16 N21 -0.6(4)
C20 C15 C16 N21 178.4(3)
C15 C16 C17 C18 1.4(4)
N21 C16 C17 C18 -179.1(3)
C16 C17 C18 C19 -0.1(5)
C16 C17 C18 N24 -179.6(3)
C17 C18 C19 C20 -0.4(5)
N24 C18 C19 C20 179.1(3)
C18 C19 C20 C15 -0.3(5)
N14 C15 C20 C19 -179.3(3)
C16 C15 C20 C19 1.5(4)
C17 C16 N21 O23 5.6(4)
C15 C16 N21 O23 -174.9(3)
C17 C16 N21 O22 -175.8(3)
C15 C16 N21 O22 3.7(4)
C17 C18 N24 O25 2.9(5)
C19 C18 N24 O25 -176.7(4)
C17 C18 N24 O26 -176.8(3)
C19 C18 N24 O26 3.6(5)
